data_7049189
loop_
_publ_author_name
'Peters, Marius'
'Bannenberg, Thomas'
'Bockfeld, Dirk'
'Tamm, Matthias'

_publ_section_title
;
 Pentamethylcyclopentadienyl ruthenium &quot;pogo stick&quot; complexes
 with nitrogen donor ligands.
;
_journal_issue 13
_journal_name_full 'Dalton transactions (Cambridge, England : 2003)'
_journal_page_first 4228
_journal_page_last 4238
_journal_paper_doi 10.1039/c9dt00577c
_journal_volume 48
_journal_year 2019
_chemical_formula_moiety 'C19 H36 Ru Si2'
_chemical_formula_sum 'C19 H36 Ru Si2'
_chemical_formula_weight 421.73
_space_group_crystal_system monoclinic
_space_group_IT_number 14
_space_group_name_Hall '-P 2ybc'
_space_group_name_H-M_alt 'P 1 21/c 1'
_symmetry_space_group_name_Hall '-P 2ybc'
_symmetry_space_group_name_H-M 'P 1 21/c 1'
_atom_sites_solution_hydrogens geom
_audit_creation_method SHELXL-2018/3
_audit_update_record
;
2018-09-28 deposited with the CCDC.    2019-02-28 downloaded from the CCDC.
;
_cell_angle_alpha 90
_cell_angle_beta 93.000(4)
_cell_angle_gamma 90
_cell_formula_units_Z 4
_cell_length_a 11.6739(4)
_cell_length_b 11.5368(4)
_cell_length_c 16.0349(4)
_cell_measurement_reflns_used 6228
_cell_measurement_temperature 100(2)
_cell_measurement_theta_max 73.7430
_cell_measurement_theta_min 3.7670
_cell_volume 2156.61(12)
_computing_cell_refinement 'CrysAlisPro 1.171.38.43 (Rigaku OD, 2015)'
_computing_data_collection 'CrysAlisPro 1.171.38.43 (Rigaku OD, 2015)'
_computing_data_reduction 'CrysAlisPro 1.171.38.43 (Rigaku OD, 2015)'
_computing_publication_material 'OLEX2 v1.2 (O. V. Dolomanov et al., J. Appl. Cryst., 2009, 42, 339-341)'
_computing_structure_refinement 'SHELXL-2018/3 (G. M. Sheldrick, Acta Cryst., 2015, C71, 3-8)'
_computing_structure_solution 'SHELXT-2014/7 (G. M. Sheldrick, Acta Cryst., 2008, A64, 112-122)'
_diffrn_ambient_temperature 100(2)
_diffrn_detector_area_resol_mean 10.3543
_diffrn_measured_fraction_theta_full 0.998
_diffrn_measured_fraction_theta_max 0.998
_diffrn_measurement_device 'four-circle diffractometer'
_diffrn_measurement_device_type 'Oxford Diffraction Xcalibur, Atlas, Nova'
_diffrn_measurement_method '\w scan'
_diffrn_radiation_monochromator mirror
_diffrn_radiation_type CuK\a
_diffrn_radiation_wavelength 1.54184
_diffrn_reflns_av_R_equivalents 0.0653
_diffrn_reflns_av_unetI/netI 0.0464
_diffrn_reflns_Laue_measured_fraction_full 0.998
_diffrn_reflns_Laue_measured_fraction_max 0.998
_diffrn_reflns_limit_h_max 14
_diffrn_reflns_limit_h_min -13
_diffrn_reflns_limit_k_max 13
_diffrn_reflns_limit_k_min -13
_diffrn_reflns_limit_l_max 19
_diffrn_reflns_limit_l_min -14
_diffrn_reflns_number 19491
_diffrn_reflns_point_group_measured_fraction_full 0.998
_diffrn_reflns_point_group_measured_fraction_max 0.998
_diffrn_reflns_theta_full 67.684
_diffrn_reflns_theta_max 68.243
_diffrn_reflns_theta_min 3.792
_diffrn_source 'micro-focus sealed X-ray tube'
_diffrn_source_type 'Nova (Cu) X-ray Source'
_exptl_absorpt_coefficient_mu 6.894
_exptl_absorpt_correction_T_max 0.994
_exptl_absorpt_correction_T_min 0.972
_exptl_absorpt_correction_type gaussian
_exptl_absorpt_process_details
;
CrysAlisPro 1.171.38.43 (Rigaku Oxford Diffraction, 2015)
Numerical absorption correction based on gaussian integration over
a multifaceted crystal model
Empirical absorption correction using spherical harmonics,
implemented in SCALE3 ABSPACK scaling algorithm.
;
_exptl_crystal_colour red
_exptl_crystal_density_diffrn 1.299
_exptl_crystal_description plate
_exptl_crystal_F_000 888
_exptl_crystal_size_max 0.190
_exptl_crystal_size_mid 0.140
_exptl_crystal_size_min 0.030
_refine_diff_density_max 0.643
_refine_diff_density_min -0.637
_refine_diff_density_rms 0.085
_refine_ls_extinction_method none
_refine_ls_goodness_of_fit_ref 1.035
_refine_ls_hydrogen_treatment constr
_refine_ls_matrix_type full
_refine_ls_number_parameters 320
_refine_ls_number_reflns 3936
_refine_ls_number_restraints 70
_refine_ls_restrained_S_all 1.028
_refine_ls_R_factor_all 0.0462
_refine_ls_R_factor_gt 0.0332
_refine_ls_shift/su_max 0.001
_refine_ls_shift/su_mean 0.000
_refine_ls_structure_factor_coef Fsqd
_refine_ls_weighting_details 'w=1/[\s^2^(Fo^2^)+(0.0443P)^2^+0.3124P] where P=(Fo^2^+2Fc^2^)/3'
_refine_ls_weighting_scheme calc
_refine_ls_wR_factor_gt 0.0761
_refine_ls_wR_factor_ref 0.0834
_reflns_Friedel_coverage 0.000
_reflns_number_gt 3268
_reflns_number_total 3936
_reflns_threshold_expression 'I > 2\s(I)'
_cod_data_source_file c9dt00577c3.cif
_cod_data_source_block mp23frdb
_cod_depositor_comments 'Adding full bibliography for 7049185--7049190.cif.'
_cod_database_code 7049189
_shelx_shelxl_version_number 2018/3
_shelx_space_group_comment
;
The symmetry employed for this shelxl refinement is uniquely defined
by the following loop, which should always be used as a source of
symmetry information in preference to the above space-group names.
They are only intended as comments.
;
_shelx_estimated_absorpt_t_min 0.354
_shelx_estimated_absorpt_t_max 0.820
_oxdiff_exptl_absorpt_empirical_full_min 0.687
_oxdiff_exptl_absorpt_empirical_full_max 1.451
_oxdiff_exptl_absorpt_empirical_details
;
Empirical correction (ABSPACK) includes:
- Absorption correction using spherical harmonics
- Frame scaling
;

loop_
_space_group_symop_operation_xyz
'x, y, z'
'-x, y+1/2, -z+1/2'
'-x, -y, -z'
'x, -y-1/2, z-1/2'

loop_
_atom_site_label
_atom_site_type_symbol
_atom_site_fract_x
_atom_site_fract_y
_atom_site_fract_z
_atom_site_U_iso_or_equiv
_atom_site_adp_type
_atom_site_occupancy
_atom_site_site_symmetry_order
_atom_site_calc_flag
_atom_site_refinement_flags_posn
_atom_site_refinement_flags_adp
_atom_site_refinement_flags_occupancy
_atom_site_disorder_assembly
_atom_site_disorder_group
C1 C 0.0923(7) 0.6152(7) 0.6502(5) 0.025(2) Uani 0.509(4) 1 d D . P A 1
C2 C 0.0661(6) 0.6880(7) 0.5800(5) 0.023(2) Uani 0.509(4) 1 d D . P A 1
C3 C 0.1164(7) 0.6354(7) 0.5098(5) 0.022(2) Uani 0.509(4) 1 d D . P A 1
C4 C 0.1687(9) 0.5282(8) 0.5365(5) 0.024(2) Uani 0.509(4) 1 d D . P A 1
C5 C 0.1530(8) 0.5142(8) 0.6232(5) 0.026(2) Uani 0.509(4) 1 d D . P A 1
C6 C 0.0504(7) 0.6331(7) 0.7362(4) 0.042(2) Uani 0.509(4) 1 d D . P A 1
H6A H 0.050359 0.716125 0.749209 0.064 Uiso 0.509(4) 1 calc R U P A 1
H6B H 0.101127 0.592384 0.777067 0.064 Uiso 0.509(4) 1 calc R U P A 1
H6C H -0.027727 0.602542 0.738525 0.064 Uiso 0.509(4) 1 calc R U P A 1
C7 C -0.0112(7) 0.7915(7) 0.5782(5) 0.040(2) Uani 0.509(4) 1 d D . P A 1
H7A H 0.003948 0.839622 0.529636 0.060 Uiso 0.509(4) 1 calc R U P A 1
H7B H 0.003031 0.836751 0.629381 0.060 Uiso 0.509(4) 1 calc R U P A 1
H7C H -0.091365 0.765801 0.574355 0.060 Uiso 0.509(4) 1 calc R U P A 1
C8 C 0.1035(7) 0.6772(7) 0.4205(4) 0.039(2) Uani 0.509(4) 1 d D . P A 1
H8A H 0.042097 0.633625 0.390645 0.058 Uiso 0.509(4) 1 calc R U P A 1
H8B H 0.175703 0.665286 0.393211 0.058 Uiso 0.509(4) 1 calc R U P A 1
H8C H 0.084291 0.759938 0.419830 0.058 Uiso 0.509(4) 1 calc R U P A 1
C9 C 0.2242(7) 0.4414(6) 0.4810(4) 0.039(2) Uani 0.509(4) 1 d D . P A 1
H9A H 0.282393 0.397420 0.513954 0.059 Uiso 0.509(4) 1 calc R U P A 1
H9B H 0.260470 0.482197 0.435748 0.059 Uiso 0.509(4) 1 calc R U P A 1
H9C H 0.165728 0.388125 0.457339 0.059 Uiso 0.509(4) 1 calc R U P A 1
C10 C 0.1880(7) 0.4122(6) 0.6766(4) 0.0363(19) Uani 0.509(4) 1 d D . P A 1
H10A H 0.121656 0.361509 0.682862 0.054 Uiso 0.509(4) 1 calc R U P A 1
H10B H 0.216606 0.439483 0.731734 0.054 Uiso 0.509(4) 1 calc R U P A 1
H10C H 0.248648 0.369047 0.650192 0.054 Uiso 0.509(4) 1 calc R U P A 1
C1' C 0.0673(7) 0.6647(7) 0.6232(5) 0.021(2) Uani 0.491(4) 1 d D . P A 2
C2' C 0.0813(7) 0.6797(7) 0.5355(5) 0.0204(18) Uani 0.491(4) 1 d D . P A 2
C3' C 0.1427(7) 0.5822(7) 0.5054(5) 0.021(2) Uani 0.491(4) 1 d D . P A 2
C4' C 0.1659(8) 0.5040(7) 0.5741(6) 0.024(2) Uani 0.491(4) 1 d D . P A 2
C5' C 0.1191(8) 0.5548(8) 0.6463(5) 0.027(3) Uani 0.491(4) 1 d D . P A 2
C6' C -0.0033(7) 0.7398(8) 0.6779(4) 0.043(2) Uani 0.491(4) 1 d D . P A 2
H6'A H -0.008744 0.818141 0.654417 0.064 Uiso 0.491(4) 1 calc R U P A 2
H6'B H 0.033249 0.743155 0.734233 0.064 Uiso 0.491(4) 1 calc R U P A 2
H6'C H -0.080457 0.706830 0.680468 0.064 Uiso 0.491(4) 1 calc R U P A 2
C7' C 0.0255(7) 0.7729(7) 0.4821(4) 0.0365(19) Uani 0.491(4) 1 d D . P A 2
H7'A H -0.054326 0.751508 0.467685 0.055 Uiso 0.491(4) 1 calc R U P A 2
H7'B H 0.066955 0.781783 0.430939 0.055 Uiso 0.491(4) 1 calc R U P A 2
H7'C H 0.027418 0.846275 0.512987 0.055 Uiso 0.491(4) 1 calc R U P A 2
C8' C 0.1671(7) 0.5602(7) 0.4160(5) 0.042(2) Uani 0.491(4) 1 d D . P A 2
H8'A H 0.101701 0.520257 0.388122 0.063 Uiso 0.491(4) 1 calc R U P A 2
H8'B H 0.235844 0.511752 0.413530 0.063 Uiso 0.491(4) 1 calc R U P A 2
H8'C H 0.179921 0.634166 0.387937 0.063 Uiso 0.491(4) 1 calc R U P A 2
C9' C 0.2233(8) 0.3888(6) 0.5700(5) 0.048(3) Uani 0.491(4) 1 d D . P A 2
H9'A H 0.166196 0.329364 0.554273 0.071 Uiso 0.491(4) 1 calc R U P A 2
H9'B H 0.259829 0.369933 0.624733 0.071 Uiso 0.491(4) 1 calc R U P A 2
H9'C H 0.281678 0.391294 0.528240 0.071 Uiso 0.491(4) 1 calc R U P A 2
C10' C 0.1226(7) 0.5035(7) 0.7323(5) 0.047(3) Uani 0.491(4) 1 d D . P A 2
H10D H 0.051967 0.459718 0.739737 0.070 Uiso 0.491(4) 1 calc R U P A 2
H10E H 0.129332 0.565823 0.773814 0.070 Uiso 0.491(4) 1 calc R U P A 2
H10F H 0.188802 0.451593 0.739519 0.070 Uiso 0.491(4) 1 calc R U P A 2
C11 C 0.3761(4) 0.6707(4) 0.7405(4) 0.0265(10) Uani 0.862(9) 1 d . . P B 3
H11A H 0.304019 0.693105 0.710729 0.040 Uiso 0.862(9) 1 calc R U P B 3
H11B H 0.404597 0.735400 0.775287 0.040 Uiso 0.862(9) 1 calc R U P B 3
H11C H 0.362698 0.603342 0.775970 0.040 Uiso 0.862(9) 1 calc R U P B 3
C14 C 0.4258(4) 0.6545(5) 0.5565(3) 0.0227(10) Uani 0.862(9) 1 d . . P A 3
H14 H 0.428202 0.591449 0.518481 0.027 Uiso 0.862(9) 1 calc R U P B 3
C15 C 0.3750(4) 0.7596(4) 0.5268(2) 0.0250(10) Uani 0.862(9) 1 d . . P A 3
H15 H 0.365420 0.773648 0.468500 0.030 Uiso 0.862(9) 1 calc R U P B 3
C11' C 0.446(2) 0.631(2) 0.5387(17) 0.008(6) Uiso 0.138(9) 1 d . . P B 4
H11D H 0.367038 0.656854 0.528336 0.012 Uiso 0.138(9) 1 calc R U P B 4
H11E H 0.454544 0.551923 0.517054 0.012 Uiso 0.138(9) 1 calc R U P B 4
H11F H 0.498117 0.682956 0.510391 0.012 Uiso 0.138(9) 1 calc R U P B 4
C14' C 0.368(2) 0.699(2) 0.7123(17) 0.010(6) Uiso 0.138(9) 1 d . . P A 4
H14' H 0.340479 0.659931 0.759467 0.012 Uiso 0.138(9) 1 calc R U P B 4
C15' C 0.3077(19) 0.8124(19) 0.6860(14) 0.018(6) Uiso 0.138(9) 1 d . . P A 4
H15' H 0.260499 0.856827 0.720397 0.021 Uiso 0.138(9) 1 calc R U P B 4
C12 C 0.5217(4) 0.4751(3) 0.6797(3) 0.0357(9) Uani 1 1 d . . . . .
H12A H 0.454284 0.427740 0.664198 0.053 Uiso 1 1 calc R U . . .
H12B H 0.544032 0.462720 0.738819 0.053 Uiso 1 1 calc R U . . .
H12C H 0.585262 0.452969 0.645454 0.053 Uiso 1 1 calc R U . . .
C13 C 0.6193(3) 0.7203(3) 0.6853(3) 0.0340(8) Uani 1 1 d . . . . .
H13A H 0.677935 0.698673 0.646567 0.051 Uiso 1 1 calc R U . . .
H13B H 0.648249 0.705367 0.742759 0.051 Uiso 1 1 calc R U . . .
H13C H 0.601146 0.802803 0.678727 0.051 Uiso 1 1 calc R U . . .
C16 C 0.3373(3) 0.8469(3) 0.5868(2) 0.0272(7) Uani 0.862(9) 1 d . . P A 3
H16 H 0.343074 0.827033 0.644377 0.033 Uiso 0.862(9) 1 calc R U P B 3
C16' C 0.3373(3) 0.8469(3) 0.5868(2) 0.0272(7) Uani 0.138(9) 1 d . . P A 4
H16' H 0.377873 0.798569 0.550554 0.033 Uiso 0.138(9) 1 calc R U P B 4
C17 C 0.2224(5) 0.9968(4) 0.4487(3) 0.0618(16) Uani 1 1 d . . . . .
H17A H 0.279377 0.964944 0.412152 0.093 Uiso 1 1 calc R U . . .
H17B H 0.205793 1.077354 0.432960 0.093 Uiso 1 1 calc R U . . .
H17C H 0.151810 0.950881 0.442741 0.093 Uiso 1 1 calc R U . . .
C18 C 0.1715(4) 1.0351(4) 0.6335(4) 0.0561(13) Uani 1 1 d . . . . .
H18A H 0.098439 0.996640 0.618609 0.084 Uiso 1 1 calc R U . . .
H18B H 0.160935 1.119343 0.631111 0.084 Uiso 1 1 calc R U . . .
H18C H 0.197866 1.012528 0.690255 0.084 Uiso 1 1 calc R U . . .
C19 C 0.3996(4) 1.0995(3) 0.5698(3) 0.0401(10) Uani 1 1 d . . . . .
H19A H 0.436878 1.093914 0.625865 0.060 Uiso 1 1 calc R U . . .
H19B H 0.368645 1.177838 0.561186 0.060 Uiso 1 1 calc R U . . .
H19C H 0.455827 1.083447 0.528026 0.060 Uiso 1 1 calc R U . . .
Si1 Si 0.48647(8) 0.63214(8) 0.66195(6) 0.0231(2) Uani 1 1 d . . . . .
Si2 Si 0.27988(9) 0.99128(9) 0.55904(6) 0.0284(2) Uani 1 1 d . . . . .
Ru1 Ru 0.25116(2) 0.67204(2) 0.60049(2) 0.01931(9) Uani 1 1 d . . . . .

loop_
_atom_site_aniso_label
_atom_site_aniso_U_11
_atom_site_aniso_U_22
_atom_site_aniso_U_33
_atom_site_aniso_U_23
_atom_site_aniso_U_13
_atom_site_aniso_U_12
C1 0.031(6) 0.028(7) 0.015(5) 0.001(5) -0.008(4) -0.011(5)
C2 0.023(4) 0.031(5) 0.013(5) 0.000(5) -0.005(5) 0.002(3)
C3 0.020(5) 0.023(6) 0.022(5) -0.004(5) 0.002(4) 0.000(4)
C4 0.027(4) 0.024(6) 0.022(6) 0.001(4) 0.001(5) -0.007(4)
C5 0.026(5) 0.025(6) 0.025(6) -0.002(5) -0.001(5) -0.008(4)
C6 0.038(5) 0.064(6) 0.026(4) -0.005(4) 0.011(3) -0.011(4)
C7 0.026(4) 0.039(5) 0.055(5) -0.005(4) -0.003(4) 0.000(3)
C8 0.041(5) 0.053(5) 0.021(3) 0.009(3) -0.008(3) -0.018(4)
C9 0.039(5) 0.038(5) 0.041(4) -0.021(4) 0.008(4) -0.009(4)
C10 0.034(4) 0.033(4) 0.041(4) 0.015(3) -0.006(3) -0.014(3)
C1' 0.018(4) 0.031(6) 0.013(6) -0.003(4) 0.004(4) -0.007(4)
C2' 0.023(5) 0.019(5) 0.019(5) -0.003(4) -0.003(4) 0.002(3)
C3' 0.011(5) 0.027(7) 0.026(5) -0.011(5) 0.002(3) -0.007(4)
C4' 0.024(4) 0.005(4) 0.043(8) -0.004(6) -0.005(7) -0.003(3)
C5' 0.032(7) 0.024(7) 0.025(6) 0.003(5) 0.000(4) -0.017(5)
C6' 0.035(5) 0.062(6) 0.032(4) -0.017(4) 0.004(4) -0.005(4)
C7' 0.034(5) 0.037(5) 0.038(4) 0.005(4) -0.008(3) -0.008(4)
C8' 0.038(5) 0.056(6) 0.031(4) -0.014(4) 0.007(4) -0.015(4)
C9' 0.045(5) 0.014(4) 0.082(7) -0.004(4) -0.013(5) -0.001(3)
C10' 0.045(5) 0.061(6) 0.034(4) 0.019(4) 0.001(4) -0.027(5)
C11 0.031(2) 0.028(2) 0.021(2) 0.003(2) -0.0006(18) -0.0025(18)
C14 0.023(2) 0.023(2) 0.023(2) -0.0057(19) 0.0087(19) -0.0008(18)
C15 0.024(2) 0.028(2) 0.0236(18) 0.0040(16) 0.0055(16) -0.0048(16)
C12 0.036(2) 0.0260(19) 0.044(2) 0.0079(17) -0.0057(17) 0.0006(16)
C13 0.0263(19) 0.030(2) 0.044(2) -0.0023(17) -0.0042(16) -0.0037(15)
C16 0.0302(19) 0.0145(17) 0.0361(18) 0.0069(14) -0.0062(15) -0.0072(13)
C16' 0.0302(19) 0.0145(17) 0.0361(18) 0.0069(14) -0.0062(15) -0.0072(13)
C17 0.089(4) 0.039(3) 0.053(3) 0.009(2) -0.028(3) 0.002(3)
C18 0.053(3) 0.035(3) 0.083(4) -0.001(2) 0.027(3) -0.004(2)
C19 0.041(2) 0.021(2) 0.059(3) 0.0025(18) 0.005(2) -0.0026(16)
Si1 0.0240(5) 0.0185(4) 0.0265(4) 0.0010(3) -0.0013(4) -0.0005(3)
Si2 0.0300(5) 0.0202(5) 0.0345(5) 0.0054(4) -0.0041(4) 0.0016(4)
Ru1 0.02125(14) 0.01744(14) 0.01917(13) -0.00037(10) 0.00028(9) -0.00125(10)

loop_
_atom_type_symbol
_atom_type_description
_atom_type_scat_dispersion_real
_atom_type_scat_dispersion_imag
_atom_type_scat_source
C C 0.0181 0.0091 'International Tables Vol C Tables 4.2.6.8 and 6.1.1.4'
H H 0.0000 0.0000 'International Tables Vol C Tables 4.2.6.8 and 6.1.1.4'
Ru Ru 0.0552 3.2960 'International Tables Vol C Tables 4.2.6.8 and 6.1.1.4'
Si Si 0.2541 0.3302 'International Tables Vol C Tables 4.2.6.8 and 6.1.1.4'

loop_
_exptl_crystal_face_index_h
_exptl_crystal_face_index_k
_exptl_crystal_face_index_l
_exptl_crystal_face_perp_dist
8 0 0 0.0165
-8 0 0 0.0148
-1 1 10 0.0935
0 -7 0 0.0717
0 7 -3 0.0695
0 7 5 0.0597
-1 0 -10 0.0830
1 -3 10 0.1080

loop_
_geom_angle_atom_site_label_1
_geom_angle_atom_site_label_2
_geom_angle_atom_site_label_3
_geom_angle
C2 C1 C5 109.2(8)
C2 C1 C6 125.3(7)
C5 C1 C6 125.1(7)
C2 C1 Ru1 71.5(5)
C5 C1 Ru1 71.9(5)
C6 C1 Ru1 128.6(6)
C1 C2 C3 106.9(7)
C1 C2 C7 126.1(7)
C3 C2 C7 126.6(7)
C1 C2 Ru1 70.1(5)
C3 C2 Ru1 68.8(4)
C7 C2 Ru1 131.6(6)
C2 C3 C4 108.6(7)
C2 C3 C8 125.8(7)
C4 C3 C8 125.2(7)
C2 C3 Ru1 72.4(4)
C4 C3 Ru1 71.3(5)
C8 C3 Ru1 128.1(6)
C5 C4 C3 108.3(7)
C5 C4 C9 125.7(7)
C3 C4 C9 125.9(7)
C5 C4 Ru1 72.4(5)
C3 C4 Ru1 69.5(5)
C9 C4 Ru1 126.8(7)
C4 C5 C1 107.0(8)
C4 C5 C10 127.1(7)
C1 C5 C10 125.9(7)
C4 C5 Ru1 69.4(5)
C1 C5 Ru1 69.4(5)
C10 C5 Ru1 128.1(6)
C2' C1' C5' 106.8(7)
C2' C1' C6' 126.4(7)
C5' C1' C6' 126.2(7)
C2' C1' Ru1 70.8(4)
C5' C1' Ru1 71.1(5)
C6' C1' Ru1 130.0(6)
C3' C2' C1' 108.6(8)
C3' C2' C7' 125.6(7)
C1' C2' C7' 125.2(7)
C3' C2' Ru1 70.9(5)
C1' C2' Ru1 71.1(4)
C7' C2' Ru1 130.9(6)
C2' C3' C4' 108.3(8)
C2' C3' C8' 125.4(7)
C4' C3' C8' 126.0(7)
C2' C3' Ru1 71.0(5)
C4' C3' Ru1 71.6(5)
C8' C3' Ru1 127.9(6)
C5' C4' C3' 107.3(7)
C5' C4' C9' 126.3(7)
C3' C4' C9' 126.3(7)
C5' C4' Ru1 70.9(5)
C3' C4' Ru1 70.2(5)
C9' C4' Ru1 126.3(6)
C4' C5' C1' 108.9(7)
C4' C5' C10' 126.2(7)
C1' C5' C10' 124.9(7)
C4' C5' Ru1 71.2(5)
C1' C5' Ru1 70.6(5)
C10' C5' Ru1 124.2(6)
C15 C14 Si1 124.6(4)
C15 C14 Ru1 69.6(3)
Si1 C14 Ru1 92.1(2)
C14 C15 C16 119.9(4)
C14 C15 Ru1 72.4(3)
C16 C15 Ru1 74.5(2)
Si1 C11' Ru1 77.6(9)
C15' C14' Si1 126.2(19)
C15' C14' Ru1 69.1(13)
Si1 C14' Ru1 91.8(10)
C14' C15' C16' 110.2(17)
C14' C15' Ru1 70.2(13)
C16' C15' Ru1 70.0(8)
C15 C16 Si2 125.2(3)
C15 C16 Ru1 66.75(19)
Si2 C16 Ru1 132.06(19)
C15' C16' Si2 110.5(8)
C15' C16' Ru1 65.6(8)
Si2 C16' Ru1 132.06(19)
C14' Si1 C13 108.9(8)
C14 Si1 C13 112.7(2)
C14' Si1 C12 120.6(9)
C14 Si1 C12 110.5(2)
C13 Si1 C12 108.70(18)
C14 Si1 C11 109.8(2)
C13 Si1 C11 108.85(19)
C12 Si1 C11 106.0(2)
C14' Si1 C11' 107.4(11)
C13 Si1 C11' 110.4(8)
C12 Si1 C11' 100.4(8)
C14' Si1 Ru1 49.7(8)
C14 Si1 Ru1 49.20(18)
C13 Si1 Ru1 137.63(13)
C12 Si1 Ru1 113.60(13)
C11 Si1 Ru1 61.72(17)
C11' Si1 Ru1 60.0(8)
C16' Si2 C18 110.0(2)
C16 Si2 C18 110.0(2)
C16' Si2 C17 111.7(2)
C16 Si2 C17 111.7(2)
C18 Si2 C17 112.3(3)
C16' Si2 C19 108.67(17)
C16 Si2 C19 108.67(17)
C18 Si2 C19 106.8(2)
C17 Si2 C19 107.1(2)
C3 Ru1 C4 39.2(3)
C3 Ru1 C1 64.7(3)
C4 Ru1 C1 64.6(3)
C3 Ru1 C2 38.8(3)
C4 Ru1 C2 65.0(3)
C1 Ru1 C2 38.4(3)
C3 Ru1 C5 64.8(3)
C4 Ru1 C5 38.2(3)
C1 Ru1 C5 38.7(3)
C2 Ru1 C5 64.7(3)
C3' Ru1 C2' 38.1(2)
C3' Ru1 C1' 64.1(3)
C2' Ru1 C1' 38.2(3)
C15 Ru1 C14 37.96(17)
C3' Ru1 C5' 63.4(3)
C2' Ru1 C5' 63.5(3)
C1' Ru1 C5' 38.3(3)

loop_
_geom_bond_atom_site_label_1
_geom_bond_atom_site_label_2
_geom_bond_distance
C1 C2 1.425(9)
C1 C5 1.442(10)
C1 C6 1.502(10)
C1 Ru1 2.159(9)
C2 C3 1.431(10)
C2 C7 1.496(9)
C2 Ru1 2.176(7)
C3 C4 1.434(10)
C3 C8 1.511(9)
C3 Ru1 2.128(8)
C4 C5 1.422(9)
C4 C9 1.507(10)
C4 Ru1 2.152(9)
C5 C10 1.499(10)
C5 Ru1 2.192(9)
C1' C2' 1.436(9)
C1' C5' 1.444(10)
C1' C6' 1.508(10)
C1' Ru1 2.197(7)
C2' C3' 1.431(9)
C2' C7' 1.501(10)
C2' Ru1 2.193(8)
C3' C4' 1.438(10)
C3' C8' 1.498(10)
C3' Ru1 2.191(8)
C4' C5' 1.431(10)
C4' C9' 1.492(10)
C4' Ru1 2.210(8)
C5' C10' 1.499(10)
C5' Ru1 2.205(9)
C11 Si1 1.901(5)
C14 C15 1.420(7)
C14 Si1 1.818(5)
C14 Ru1 2.201(6)
C15 C16 1.476(5)
C15 Ru1 2.165(4)
C11' Si1 2.01(3)
C11' Ru1 2.58(3)
C14' C15' 1.54(3)
C14' Si1 1.81(2)
C14' Ru1 2.22(3)
C15' C16' 1.69(2)
C15' Ru1 2.20(2)
C12 Si1 1.876(4)
C13 Si1 1.876(4)
C16 Si2 1.841(3)
C16 Ru1 2.270(3)
C16' Si2 1.841(3)
C16' Ru1 2.270(3)
C17 Si2 1.861(5)
C18 Si2 1.855(5)
C19 Si2 1.876(4)
Si1 Ru1 2.9061(10)

loop_
_geom_torsion_atom_site_label_1
_geom_torsion_atom_site_label_2
_geom_torsion_atom_site_label_3
_geom_torsion_atom_site_label_4
_geom_torsion
C5 C1 C2 C3 -3.2(10)
C6 C1 C2 C3 -176.1(8)
Ru1 C1 C2 C3 59.2(6)
C5 C1 C2 C7 170.0(8)
C6 C1 C2 C7 -2.9(14)
Ru1 C1 C2 C7 -127.6(8)
C5 C1 C2 Ru1 -62.4(7)
C6 C1 C2 Ru1 124.7(9)
C1 C2 C3 C4 2.5(10)
C7 C2 C3 C4 -170.6(8)
Ru1 C2 C3 C4 62.6(6)
C1 C2 C3 C8 175.2(8)
C7 C2 C3 C8 2.1(14)
Ru1 C2 C3 C8 -124.7(9)
C1 C2 C3 Ru1 -60.1(6)
C7 C2 C3 Ru1 126.8(8)
C2 C3 C4 C5 -0.8(11)
C8 C3 C4 C5 -173.6(8)
Ru1 C3 C4 C5 62.4(7)
C2 C3 C4 C9 175.5(8)
C8 C3 C4 C9 2.7(15)
Ru1 C3 C4 C9 -121.2(9)
C2 C3 C4 Ru1 -63.3(6)
C8 C3 C4 Ru1 124.0(9)
C3 C4 C5 C1 -1.1(11)
C9 C4 C5 C1 -177.5(8)
Ru1 C4 C5 C1 59.4(7)
C3 C4 C5 C10 176.6(8)
C9 C4 C5 C10 0.2(16)
Ru1 C4 C5 C10 -122.8(9)
C3 C4 C5 Ru1 -60.6(6)
C9 C4 C5 Ru1 123.1(10)
C2 C1 C5 C4 2.7(11)
C6 C1 C5 C4 175.6(8)
Ru1 C1 C5 C4 -59.4(7)
C2 C1 C5 C10 -175.1(8)
C6 C1 C5 C10 -2.2(15)
Ru1 C1 C5 C10 122.8(9)
C2 C1 C5 Ru1 62.1(6)
C6 C1 C5 Ru1 -125.0(9)
C5' C1' C2' C3' -1.2(9)
C6' C1' C2' C3' -172.7(8)
Ru1 C1' C2' C3' 61.2(6)
C5' C1' C2' C7' 170.4(8)
C6' C1' C2' C7' -1.2(13)
Ru1 C1' C2' C7' -127.2(8)
C5' C1' C2' Ru1 -62.4(6)
C6' C1' C2' Ru1 126.0(8)
C1' C2' C3' C4' 1.0(10)
C7' C2' C3' C4' -170.5(8)
Ru1 C2' C3' C4' 62.3(6)
C1' C2' C3' C8' 175.1(8)
C7' C2' C3' C8' 3.6(14)
Ru1 C2' C3' C8' -123.5(8)
C1' C2' C3' Ru1 -61.4(6)
C7' C2' C3' Ru1 127.1(8)
C2' C3' C4' C5' -0.4(10)
C8' C3' C4' C5' -174.5(8)
Ru1 C3' C4' C5' 61.6(6)
C2' C3' C4' C9' 177.0(8)
C8' C3' C4' C9' 2.9(14)
Ru1 C3' C4' C9' -121.0(9)
C2' C3' C4' Ru1 -62.0(6)
C8' C3' C4' Ru1 123.9(8)
C3' C4' C5' C1' -0.3(10)
C9' C4' C5' C1' -177.7(8)
Ru1 C4' C5' C1' 60.8(6)
C3' C4' C5' C10' 179.7(8)
C9' C4' C5' C10' 2.3(15)
Ru1 C4' C5' C10' -119.2(9)
C3' C4' C5' Ru1 -61.1(6)
C9' C4' C5' Ru1 121.5(9)
C2' C1' C5' C4' 0.9(10)
C6' C1' C5' C4' 172.5(8)
Ru1 C1' C5' C4' -61.2(6)
C2' C1' C5' C10' -179.1(8)
C6' C1' C5' C10' -7.5(14)
Ru1 C1' C5' C10' 118.8(9)
C2' C1' C5' Ru1 62.1(5)
C6' C1' C5' Ru1 -126.3(8)
Si1 C14 C15 C16 -18.4(6)
Ru1 C14 C15 C16 59.6(3)
Si1 C14 C15 Ru1 -78.0(4)
Si1 C14' C15' C16' 18(3)
Ru1 C14' C15' C16' -58.6(11)
Si1 C14' C15' Ru1 76.3(18)
C14 C15 C16 Si2 175.3(3)
Ru1 C15 C16 Si2 -126.1(3)
C14 C15 C16 Ru1 -58.6(3)
C14' C15' C16' Si2 -173.2(13)
Ru1 C15' C16' Si2 128.0(3)
C14' C15' C16' Ru1 58.8(14)
C15' C14' Si1 C13 72(2)
Ru1 C14' Si1 C13 137.2(5)
C15' C14' Si1 C12 -161.4(16)
Ru1 C14' Si1 C12 -96.2(9)
C15' C14' Si1 C11' -48(2)
Ru1 C14' Si1 C11' 17.7(13)
C15' C14' Si1 Ru1 -65.2(19)
C15 C14 Si1 C13 -67.6(5)
Ru1 C14 Si1 C13 -134.14(17)
C15 C14 Si1 C12 170.6(4)
Ru1 C14 Si1 C12 104.0(2)
C15 C14 Si1 C11 54.0(5)
Ru1 C14 Si1 C11 -12.6(2)
C15 C14 Si1 Ru1 66.6(4)
C15' C16' Si2 C18 -17.2(9)
Ru1 C16' Si2 C18 58.0(3)
C15' C16' Si2 C17 -142.5(8)
Ru1 C16' Si2 C17 -67.4(3)
C15' C16' Si2 C19 99.5(8)
Ru1 C16' Si2 C19 174.6(3)
C15 C16 Si2 C18 147.2(4)
Ru1 C16 Si2 C18 58.0(3)
C15 C16 Si2 C17 21.8(4)
Ru1 C16 Si2 C17 -67.4(3)
C15 C16 Si2 C19 -96.2(3)
Ru1 C16 Si2 C19 174.6(3)

loop_
_exptl_oxdiff_crystal_face_indexfrac_h
_exptl_oxdiff_crystal_face_indexfrac_k
_exptl_oxdiff_crystal_face_indexfrac_l
_exptl_oxdiff_crystal_face_x
_exptl_oxdiff_crystal_face_y
_exptl_oxdiff_crystal_face_z
8.0008 0.0018 -0.0095 0.4015 0.9688 0.1336
-8.0008 -0.0018 0.0095 -0.4015 -0.9688 -0.1336
-0.9996 1.0127 10.0004 -0.0517 -0.1994 0.9518
0.0070 -7.0132 0.0160 0.8609 -0.3342 -0.1560
-0.0074 7.0099 -3.0165 -0.8973 0.3720 -0.1279
-0.0063 7.0187 4.9847 -0.8001 0.2712 0.6291
-1.0016 -0.0113 -10.0003 -0.1717 0.0050 -0.9629
1.0046 -2.9944 10.0072 0.5406 -0.1482 0.8960
